data_7113427
loop_
_publ_author_name
'Tobias Moller'
'Peter Wonneberger'
'Nadja Kretzschmar'
'Evamarie Hey-Hawkins'

_publ_section_title
;
 P-chiral phosphorus heterocycles: a straightforward synthesis
;
_journal_name_full Chem.Commun.
_journal_page_first 5826
_journal_paper_doi 10.1039/C4CC00318G
_journal_volume 50
_journal_year 2014
_chemical_absolute_configuration rmad
_chemical_formula_sum 'C26 H35 O3 P S'
_chemical_formula_weight 458.57
_chemical_name_systematic
;
 ?
;
_space_group_IT_number 19
_symmetry_cell_setting orthorhombic
_symmetry_space_group_name_Hall 'P 2ac 2ab'
_symmetry_space_group_name_H-M 'P 21 21 21'
_atom_sites_solution_hydrogens geom
_atom_sites_solution_primary direct
_atom_sites_solution_secondary difmap
_audit_conform_dict_location ftp://ftp.iucr.org/pub/cif_core.dic
_audit_conform_dict_name cif_core.dic
_audit_conform_dict_version 2.4
_audit_creation_date 2013-06-09T14:48:25-00:00
_audit_creation_method 'WinGX routine CIF_UPDATE'
_cell_angle_alpha 90
_cell_angle_beta 90
_cell_angle_gamma 90
_cell_formula_units_Z 4
_cell_length_a 7.5433(2)
_cell_length_b 14.0457(3)
_cell_length_c 24.3817(4)
_cell_measurement_reflns_used 6453
_cell_measurement_temperature 130(2)
_cell_measurement_theta_max 30.4507
_cell_measurement_theta_min 2.8209
_cell_volume 2583.26(10)
_computing_cell_refinement
;
        CrysAlisPro, Agilent Technologies,
        Version 1.171.35.15 (release 03-08-2011 CrysAlis171 .NET)
        (compiled Aug  3 2011,13:03:54)
;
_computing_data_collection
;
        CrysAlisPro, Agilent Technologies,
        Version 1.171.35.15 (release 03-08-2011 CrysAlis171 .NET)
        (compiled Aug  3 2011,13:03:54)
;
_computing_data_reduction
;
        CrysAlisPro, Agilent Technologies,
        Version 1.171.35.15 (release 03-08-2011 CrysAlis171 .NET)
        (compiled Aug  3 2011,13:03:54)
;
_computing_molecular_graphics 'ORTEP3 for Windows (L. J. Farrugia, 1997)'
_computing_publication_material 'WINGX  (L.J. Farrugia,1999)'
_computing_structure_refinement 'SHELXL-97 (Sheldrick, 2008)'
_computing_structure_solution 'SIR92 (Giacovazzo 1993)'
_diffrn_ambient_temperature 130(2)
_diffrn_detector_area_resol_mean 16.356
_diffrn_measured_fraction_theta_full 0.999
_diffrn_measured_fraction_theta_max 0.999
_diffrn_measurement_device_type 'Xcalibur, Sapphire3, Gemini'
_diffrn_measurement_method '\w scans'
_diffrn_orient_matrix_UB_11 0.0283761
_diffrn_orient_matrix_UB_12 0.0475477
_diffrn_orient_matrix_UB_13 -0.0043518
_diffrn_orient_matrix_UB_21 -0.0010391
_diffrn_orient_matrix_UB_22 -0.007769
_diffrn_orient_matrix_UB_23 -0.0287553
_diffrn_orient_matrix_UB_31 -0.0896056
_diffrn_orient_matrix_UB_32 0.0151337
_diffrn_orient_matrix_UB_33 -0.0010543
_diffrn_radiation_monochromator graphite
_diffrn_radiation_type MoK\a
_diffrn_radiation_wavelength 0.71073
_diffrn_reflns_av_R_equivalents 0.0528
_diffrn_reflns_av_unetI/netI 0.0431
_diffrn_reflns_limit_h_max 9
_diffrn_reflns_limit_h_min -9
_diffrn_reflns_limit_k_max 17
_diffrn_reflns_limit_k_min -17
_diffrn_reflns_limit_l_max 30
_diffrn_reflns_limit_l_min -30
_diffrn_reflns_number 23054
_diffrn_reflns_theta_full 26.37
_diffrn_reflns_theta_max 26.37
_diffrn_reflns_theta_min 2.83
_exptl_absorpt_coefficient_mu 0.211
_exptl_absorpt_correction_T_max 1
_exptl_absorpt_correction_T_min 0.96262
_exptl_absorpt_correction_type multi-scan
_exptl_absorpt_process_details
;
        CrysAlisPro, Agilent Technologies,
        Version 1.171.35.15 (release 03-08-2011 CrysAlis171 .NET)
        (compiled Aug  3 2011,13:03:54)
        Empirical absorption correction using spherical harmonics,
 implemented in SCALE3 ABSPACK scaling algorithm.
;
_exptl_crystal_colour colourless
_exptl_crystal_density_diffrn 1.179
_exptl_crystal_density_method 'not measured'
_exptl_crystal_description 'thin needles'
_exptl_crystal_F_000 984
_exptl_crystal_size_max 0.4
_exptl_crystal_size_mid 0.1
_exptl_crystal_size_min 0.05
_refine_diff_density_max 0.28
_refine_diff_density_min -0.167
_refine_diff_density_rms 0.038
_refine_ls_abs_structure_details 'Flack H D (1983), Acta Cryst. A39, 876-881'
_refine_ls_abs_structure_Flack 0.06(6)
_refine_ls_extinction_method none
_refine_ls_goodness_of_fit_ref 1.031
_refine_ls_hydrogen_treatment refall
_refine_ls_matrix_type full
_refine_ls_number_parameters 420
_refine_ls_number_reflns 5288
_refine_ls_number_restraints 0
_refine_ls_restrained_S_all 1.031
_refine_ls_R_factor_all 0.0435
_refine_ls_R_factor_gt 0.0363
_refine_ls_shift/su_max 0.001
_refine_ls_shift/su_mean 0
_refine_ls_structure_factor_coef Fsqd
_refine_ls_weighting_details 'calc w=1/[\s^2^(Fo^2^)+(0.0454P)^2^+0.0000P] where P=(Fo^2^+2Fc^2^)/3'
_refine_ls_weighting_scheme calc
_refine_ls_wR_factor_gt 0.0789
_refine_ls_wR_factor_ref 0.0823
_reflns_number_gt 4767
_reflns_number_total 5288
_reflns_threshold_expression >2\s(I)
_cod_data_source_file c4cc00318g2.cif
_cod_data_source_block x1458fin
_cod_original_sg_symbol_H-M P2(1)2(1)2(1)
_cod_database_code 7113427

loop_
_symmetry_equiv_pos_as_xyz
'x, y, z'
'-x+1/2, -y, z+1/2'
'x+1/2, -y+1/2, -z'
'-x, y+1/2, -z+1/2'

loop_
_atom_site_label
_atom_site_type_symbol
_atom_site_fract_x
_atom_site_fract_y
_atom_site_fract_z
_atom_site_U_iso_or_equiv
_atom_site_adp_type
_atom_site_occupancy
_atom_site_symmetry_multiplicity
_atom_site_calc_flag
S1 S -0.04866(7) 0.53904(4) 0.38873(2) 0.02511(13) Uani 1 1 d
P1 P 0.12690(7) 0.51311(3) 0.44535(2) 0.01942(12) Uani 1 1 d
O1 O 0.3139(2) 0.18808(11) 0.44488(7) 0.0373(4) Uani 1 1 d
O2 O 0.5111(2) 0.27941(10) 0.40222(6) 0.0283(4) Uani 1 1 d
O3 O 0.50695(19) 0.34347(10) 0.31445(5) 0.0244(3) Uani 1 1 d
C1 C 0.3449(3) 0.42047(14) 0.38373(8) 0.0207(4) Uani 1 1 d
C2 C 0.2251(3) 0.34540(14) 0.41152(9) 0.0235(4) Uani 1 1 d
C3 C 0.1631(3) 0.38857(14) 0.46764(8) 0.0222(4) Uani 1 1 d
C4 C 0.3257(3) 0.40331(14) 0.50305(8) 0.0221(4) Uani 1 1 d
C5 C 0.4363(3) 0.46641(14) 0.48009(7) 0.0212(4) Uani 1 1 d
C6 C 0.3645(3) 0.50248(13) 0.42583(8) 0.0201(4) Uani 1 1 d
C7 C 0.3471(3) 0.26136(15) 0.42174(8) 0.0277(5) Uani 1 1 d
C8 C 0.5147(3) 0.36639(15) 0.36973(8) 0.0234(4) Uani 1 1 d
C9 C 0.3445(3) 0.35304(18) 0.55691(10) 0.0313(5) Uani 1 1 d
C10 C 0.6034(3) 0.50577(18) 0.50355(9) 0.0295(5) Uani 1 1 d
C11 C 0.6565(3) 0.29007(14) 0.29272(8) 0.0241(5) Uani 1 1 d
C12 C 0.5828(3) 0.22600(15) 0.24750(8) 0.0248(5) Uani 1 1 d
C13 C 0.7367(3) 0.17634(17) 0.21829(11) 0.0351(6) Uani 1 1 d
C14 C 0.8734(4) 0.24684(19) 0.19661(10) 0.0402(6) Uani 1 1 d
C15 C 0.9487(3) 0.30923(17) 0.24241(10) 0.0348(5) Uani 1 1 d
C16 C 0.7951(3) 0.35918(16) 0.27174(10) 0.0285(5) Uani 1 1 d
C17 C 0.4354(3) 0.15871(15) 0.26816(9) 0.0300(5) Uani 1 1 d
C18 C 0.3307(4) 0.11528(19) 0.22094(11) 0.0390(6) Uani 1 1 d
C19 C 0.5004(5) 0.0804(2) 0.30659(12) 0.0479(7) Uani 1 1 d
C20 C 1.0828(4) 0.3815(2) 0.22122(15) 0.0522(8) Uani 1 1 d
C21 C 0.1158(3) 0.58994(14) 0.50452(8) 0.0219(4) Uani 1 1 d
C22 C 0.0240(3) 0.56415(15) 0.55138(9) 0.0272(5) Uani 1 1 d
C23 C 0.0132(4) 0.62653(17) 0.59531(9) 0.0378(6) Uani 1 1 d
C24 C 0.0960(4) 0.71455(18) 0.59232(10) 0.0411(7) Uani 1 1 d
C25 C 0.1905(4) 0.74050(17) 0.54651(11) 0.0392(6) Uani 1 1 d
C26 C 0.1984(3) 0.67897(16) 0.50182(10) 0.0307(5) Uani 1 1 d
H22 H -0.032(3) 0.5073(17) 0.5535(9) 0.030(6) Uiso 1 1 d
H8 H 0.625(3) 0.3980(14) 0.3798(8) 0.019(5) Uiso 1 1 d
H2 H 0.123(3) 0.3261(16) 0.3871(9) 0.032(6) Uiso 1 1 d
H12 H 0.531(3) 0.2694(14) 0.2219(7) 0.015(5) Uiso 1 1 d
H26 H 0.258(3) 0.6937(15) 0.4711(9) 0.020(6) Uiso 1 1 d
H1 H 0.296(3) 0.4442(15) 0.3506(9) 0.026(6) Uiso 1 1 d
H3 H 0.069(3) 0.3570(16) 0.4846(8) 0.027(6) Uiso 1 1 d
H6 H 0.409(3) 0.5564(16) 0.4110(8) 0.027(6) Uiso 1 1 d
H18C H 0.281(3) 0.1651(19) 0.1981(10) 0.040(7) Uiso 1 1 d
H11 H 0.705(3) 0.2511(13) 0.3242(8) 0.011(5) Uiso 1 1 d
H13A H 0.797(3) 0.1353(18) 0.2414(10) 0.036(7) Uiso 1 1 d
H14A H 0.973(4) 0.2188(18) 0.1783(9) 0.039(7) Uiso 1 1 d
H18A H 0.407(4) 0.0682(19) 0.2002(10) 0.052(8) Uiso 1 1 d
H18B H 0.233(4) 0.078(2) 0.2383(11) 0.053(8) Uiso 1 1 d
H20B H 1.127(4) 0.418(2) 0.2487(12) 0.063(10) Uiso 1 1 d
H16A H 0.841(3) 0.3972(17) 0.3035(10) 0.038(7) Uiso 1 1 d
H20A H 1.026(4) 0.426(2) 0.1924(11) 0.060(9) Uiso 1 1 d
H13B H 0.689(3) 0.1336(17) 0.1880(10) 0.038(7) Uiso 1 1 d
H20C H 1.180(4) 0.3511(18) 0.2024(10) 0.039(7) Uiso 1 1 d
H14B H 0.811(3) 0.2910(17) 0.1653(10) 0.042(7) Uiso 1 1 d
H16B H 0.733(3) 0.4010(15) 0.2470(9) 0.025(6) Uiso 1 1 d
H17 H 0.353(3) 0.1953(18) 0.2892(9) 0.038(7) Uiso 1 1 d
H9B H 0.458(4) 0.3611(17) 0.5713(10) 0.040(7) Uiso 1 1 d
H9C H 0.258(4) 0.374(2) 0.5818(11) 0.049(8) Uiso 1 1 d
H15 H 1.009(3) 0.2647(17) 0.2711(9) 0.036(7) Uiso 1 1 d
H24 H 0.094(4) 0.7558(19) 0.6225(11) 0.046(8) Uiso 1 1 d
H23 H -0.058(4) 0.612(2) 0.6284(11) 0.058(8) Uiso 1 1 d
H9A H 0.327(4) 0.286(2) 0.5507(11) 0.051(8) Uiso 1 1 d
H25 H 0.246(4) 0.801(2) 0.5444(11) 0.048(8) Uiso 1 1 d
H10A H 0.696(3) 0.5056(17) 0.4785(9) 0.034(6) Uiso 1 1 d
H10C H 0.589(3) 0.5714(19) 0.5125(9) 0.036(7) Uiso 1 1 d
H10B H 0.640(3) 0.4717(18) 0.5357(10) 0.042(7) Uiso 1 1 d
H19B H 0.387(4) 0.048(2) 0.3217(11) 0.060(9) Uiso 1 1 d
H19A H 0.570(4) 0.036(2) 0.2887(11) 0.061(10) Uiso 1 1 d
H19C H 0.559(4) 0.102(2) 0.3383(12) 0.062(9) Uiso 1 1 d

loop_
_atom_site_aniso_label
_atom_site_aniso_U_11
_atom_site_aniso_U_22
_atom_site_aniso_U_33
_atom_site_aniso_U_23
_atom_site_aniso_U_13
_atom_site_aniso_U_12
S1 0.0267(3) 0.0250(3) 0.0236(2) 0.0003(2) -0.0025(2) 0.0024(2)
P1 0.0211(3) 0.0173(2) 0.0198(2) 0.0004(2) 0.0018(2) 0.0000(2)
O1 0.0409(10) 0.0217(8) 0.0493(9) 0.0091(8) 0.0008(8) 0.0015(7)
O2 0.0302(9) 0.0246(7) 0.0301(7) 0.0037(6) 0.0034(6) 0.0076(6)
O3 0.0253(8) 0.0248(7) 0.0229(7) -0.0042(6) -0.0002(6) 0.0063(6)
C1 0.0225(11) 0.0197(9) 0.0200(9) 0.0010(8) -0.0005(9) 0.0022(8)
C2 0.0244(11) 0.0177(10) 0.0283(11) 0.0002(9) -0.0009(9) 0.0010(8)
C3 0.0208(12) 0.0198(10) 0.0260(10) 0.0024(8) 0.0027(9) -0.0017(8)
C4 0.0230(11) 0.0192(10) 0.0240(10) 0.0020(8) 0.0019(8) 0.0017(8)
C5 0.0219(10) 0.0202(10) 0.0214(9) -0.0003(8) 0.0026(8) 0.0032(8)
C6 0.0231(10) 0.0138(9) 0.0234(9) 0.0021(8) 0.0058(8) -0.0022(8)
C7 0.0324(13) 0.0221(11) 0.0284(11) -0.0028(9) -0.0016(10) 0.0031(9)
C8 0.0255(12) 0.0221(10) 0.0225(10) -0.0007(8) -0.0017(9) 0.0010(9)
C9 0.0280(14) 0.0368(13) 0.0290(12) 0.0088(11) 0.0036(11) 0.0026(10)
C10 0.0264(12) 0.0324(13) 0.0298(11) 0.0018(10) -0.0003(10) -0.0043(10)
C11 0.0272(12) 0.0197(10) 0.0254(10) -0.0039(8) -0.0025(9) 0.0070(9)
C12 0.0311(13) 0.0200(10) 0.0231(10) -0.0032(8) -0.0041(9) 0.0022(8)
C13 0.0378(15) 0.0283(12) 0.0391(14) -0.0132(11) -0.0037(12) 0.0054(11)
C14 0.0333(14) 0.0465(15) 0.0407(14) -0.0192(12) 0.0085(12) 0.0042(12)
C15 0.0281(12) 0.0356(13) 0.0408(13) -0.0111(11) 0.0047(11) 0.0015(11)
C16 0.0288(12) 0.0264(11) 0.0304(12) -0.0087(10) 0.0006(10) 0.0010(9)
C17 0.0376(13) 0.0216(11) 0.0309(11) 0.0004(9) -0.0037(11) -0.0029(10)
C18 0.0462(17) 0.0344(14) 0.0363(13) 0.0045(11) -0.0106(12) -0.0097(12)
C19 0.068(2) 0.0332(14) 0.0429(15) 0.0119(12) -0.0182(15) -0.0082(14)
C20 0.0395(18) 0.0505(18) 0.067(2) -0.0179(17) 0.0172(15) -0.0074(13)
C21 0.0229(11) 0.0190(9) 0.0237(10) 0.0004(8) -0.0013(9) 0.0048(9)
C22 0.0289(12) 0.0272(11) 0.0256(10) 0.0013(9) 0.0015(10) -0.0016(9)
C23 0.0498(16) 0.0397(13) 0.0239(11) -0.0014(10) 0.0041(11) 0.0053(12)
C24 0.0623(19) 0.0324(13) 0.0286(12) -0.0104(10) -0.0083(12) 0.0106(12)
C25 0.0515(16) 0.0204(12) 0.0455(15) -0.0044(10) -0.0089(12) 0.0003(11)
C26 0.0367(13) 0.0252(11) 0.0303(12) 0.0001(10) 0.0044(11) -0.0038(10)

loop_
_atom_type_symbol
_atom_type_description
_atom_type_scat_dispersion_real
_atom_type_scat_dispersion_imag
_atom_type_scat_source
S S 0.1246 0.1234 'International Tables Vol C Tables 4.2.6.8 and 6.1.1.4'
P P 0.1023 0.0942 'International Tables Vol C Tables 4.2.6.8 and 6.1.1.4'
O O 0.0106 0.006 'International Tables Vol C Tables 4.2.6.8 and 6.1.1.4'
C C 0.0033 0.0016 'International Tables Vol C Tables 4.2.6.8 and 6.1.1.4'
H H 0 0 'International Tables Vol C Tables 4.2.6.8 and 6.1.1.4'

loop_
_geom_angle_atom_site_label_1
_geom_angle_atom_site_label_2
_geom_angle_atom_site_label_3
_geom_angle
C21 P1 C3 109.71(9)
C21 P1 C6 107.29(9)
C3 P1 C6 81.80(9)
C21 P1 S1 115.07(7)
C3 P1 S1 119.01(7)
C6 P1 S1 119.26(7)
C7 O2 C8 111.52(15)
C8 O3 C11 116.16(15)
C8 C1 C2 104.42(16)
C8 C1 C6 115.95(17)
C2 C1 C6 105.82(15)
C8 C1 H1 108.0(13)
C2 C1 H1 112.8(14)
C6 C1 H1 109.8(13)
C7 C2 C1 104.37(17)
C7 C2 C3 109.77(17)
C1 C2 C3 107.05(16)
C7 C2 H2 110.5(13)
C1 C2 H2 111.7(13)
C3 C2 H2 113.1(13)
C4 C3 C2 107.99(17)
C4 C3 P1 99.07(13)
C2 C3 P1 98.80(13)
C4 C3 H3 115.3(13)
C2 C3 H3 115.5(13)
P1 C3 H3 117.9(14)
C5 C4 C9 128.3(2)
C5 C4 C3 110.90(17)
C9 C4 C3 120.81(18)
C4 C5 C10 127.72(19)
C4 C5 C6 111.27(18)
C10 C5 C6 120.86(18)
C5 C6 C1 111.31(15)
C5 C6 P1 98.50(12)
C1 C6 P1 97.89(13)
C5 C6 H6 119.7(14)
C1 C6 H6 113.2(13)
P1 C6 H6 113.1(14)
O1 C7 O2 121.2(2)
O1 C7 C2 128.1(2)
O2 C7 C2 110.60(17)
O3 C8 O2 109.45(16)
O3 C8 C1 107.28(16)
O2 C8 C1 106.24(16)
O3 C8 H8 112.8(12)
O2 C8 H8 105.2(12)
C1 C8 H8 115.6(12)
C4 C9 H9B 111.1(15)
C4 C9 H9C 110.8(16)
H9B C9 H9C 111(2)
C4 C9 H9A 108.0(17)
H9B C9 H9A 108(2)
H9C C9 H9A 108(2)
C5 C10 H10A 112.5(15)
C5 C10 H10C 110.4(15)
H10A C10 H10C 104(2)
C5 C10 H10B 111.7(16)
H10A C10 H10B 109(2)
H10C C10 H10B 109(2)
O3 C11 C16 109.14(16)
O3 C11 C12 106.52(17)
C16 C11 C12 112.64(18)
O3 C11 H11 106.5(11)
C16 C11 H11 110.6(11)
C12 C11 H11 111.2(10)
C11 C12 C13 109.17(19)
C11 C12 C17 112.78(17)
C13 C12 C17 114.79(18)
C11 C12 H12 104.1(12)
C13 C12 H12 107.3(12)
C17 C12 H12 107.9(13)
C14 C13 C12 112.24(19)
C14 C13 H13A 106.6(16)
C12 C13 H13A 111.9(15)
C14 C13 H13B 111.8(14)
C12 C13 H13B 109.7(14)
H13A C13 H13B 104(2)
C13 C14 C15 111.7(2)
C13 C14 H14A 115.2(15)
C15 C14 H14A 106.5(15)
C13 C14 H14B 108.6(14)
C15 C14 H14B 110.2(12)
H14A C14 H14B 104.3(18)
C20 C15 C14 112.4(2)
C20 C15 C16 110.8(2)
C14 C15 C16 108.8(2)
C20 C15 H15 109.8(14)
C14 C15 H15 107.9(13)
C16 C15 H15 106.9(13)
C11 C16 C15 112.71(19)
C11 C16 H16A 108.4(14)
C15 C16 H16A 110.3(14)
C11 C16 H16B 105.5(13)
C15 C16 H16B 110.7(13)
H16A C16 H16B 109.0(18)
C18 C17 C19 110.0(2)
C18 C17 C12 111.83(19)
C19 C17 C12 114.2(2)
C18 C17 H17 106.3(15)
C19 C17 H17 105.5(14)
C12 C17 H17 108.4(15)
C17 C18 H18C 110.2(15)
C17 C18 H18A 110.3(15)
H18C C18 H18A 114(2)
C17 C18 H18B 105.9(16)
H18C C18 H18B 110(2)
H18A C18 H18B 107(2)
C17 C19 H19B 105.4(16)
C17 C19 H19A 112.2(18)
H19B C19 H19A 111(2)
C17 C19 H19C 114.8(18)
H19B C19 H19C 104(2)
H19A C19 H19C 110(3)
C15 C20 H20B 111.7(19)
C15 C20 H20A 111.1(17)
H20B C20 H20A 108(2)
C15 C20 H20C 111.8(15)
H20B C20 H20C 109(2)
H20A C20 H20C 105(2)
C22 C21 C26 119.7(2)
C22 C21 P1 121.78(16)
C26 C21 P1 118.48(16)
C21 C22 C23 120.1(2)
C21 C22 H22 120.8(14)
C23 C22 H22 119.1(14)
C22 C23 C24 119.8(2)
C22 C23 H23 122.1(16)
C24 C23 H23 118.0(16)
C25 C24 C23 120.9(2)
C25 C24 H24 118.8(16)
C23 C24 H24 120.3(16)
C24 C25 C26 119.6(2)
C24 C25 H25 120.7(17)
C26 C25 H25 119.6(17)
C25 C26 C21 120.0(2)
C25 C26 H26 122.2(14)
C21 C26 H26 117.9(14)

loop_
_geom_bond_atom_site_label_1
_geom_bond_atom_site_label_2
_geom_bond_distance
S1 P1 1.9474(7)
P1 C21 1.804(2)
P1 C3 1.852(2)
P1 C6 1.860(2)
O1 C7 1.200(3)
O2 C7 1.349(3)
O2 C8 1.456(2)
O3 C8 1.387(2)
O3 C11 1.455(2)
C1 C8 1.528(3)
C1 C2 1.545(3)
C1 C6 1.550(3)
C1 H1 0.95(2)
C2 C7 1.517(3)
C2 C3 1.568(3)
C2 H2 1.01(2)
C3 C4 1.514(3)
C3 H3 0.93(2)
C4 C5 1.340(3)
C4 C9 1.498(3)
C5 C10 1.490(3)
C5 C6 1.517(3)
C6 H6 0.90(2)
C8 H8 0.97(2)
C9 H9B 0.93(3)
C9 H9C 0.94(3)
C9 H9A 0.96(3)
C10 H10A 0.93(3)
C10 H10C 0.95(3)
C10 H10B 0.96(2)
C11 C16 1.516(3)
C11 C12 1.528(3)
C11 H11 1.013(19)
C12 C13 1.530(3)
C12 C17 1.544(3)
C12 H12 0.96(2)
C13 C14 1.524(4)
C13 H13A 0.93(3)
C13 H13B 1.02(3)
C14 C15 1.529(3)
C14 H14A 0.96(3)
C14 H14B 1.09(3)
C15 C20 1.523(4)
C15 C16 1.532(3)
C15 H15 1.04(2)
C16 H16A 1.00(2)
C16 H16B 0.96(2)
C17 C18 1.524(3)
C17 C19 1.526(3)
C17 H17 0.96(3)
C18 H18C 0.97(3)
C18 H18A 1.01(3)
C18 H18B 1.00(3)
C19 H19B 1.03(3)
C19 H19A 0.92(3)
C19 H19C 0.94(3)
C20 H20B 0.91(3)
C20 H20A 1.03(3)
C20 H20C 0.97(3)
C21 C22 1.385(3)
C21 C26 1.398(3)
C22 C23 1.386(3)
C22 H22 0.91(2)
C23 C24 1.387(4)
C23 H23 0.99(3)
C24 C25 1.374(4)
C24 H24 0.94(3)
C25 C26 1.392(3)
C25 H25 0.94(3)
C26 H26 0.90(2)
